data_7709906
loop_
_publ_author_name
'Maliszewski, Benon P.'
'Ritacco, Ida'
'Beli\<s, Marek'
'Hashim, Ishfaq Ibni'
'Tzouras, Nikolaos V.'
'Caporaso, Lucia'
'Cavallo, Luigi'
'Van Hecke, Kristof'
'Nahra, Fady'
'Cazin, Catherine S. J.'
'Nolan, Steven P.'

_publ_section_title
;
 A green route to platinum N-heterocyclic carbene complexes: mechanism and
 expanded scope
;
_journal_name_full 'Dalton Transactions'
_journal_paper_doi 10.1039/D2DT00504B
_journal_year 2022
_chemical_formula_moiety 'C95 H78 Cl2 N2 Pt S'
_chemical_formula_sum 'C95 H78 Cl2 N2 Pt S'
_chemical_formula_weight 1545.64
_chemical_name_systematic BM303
_space_group_crystal_system monoclinic
_space_group_IT_number 14
_space_group_name_Hall '-P 2yn'
_space_group_name_H-M_alt 'P 1 21/n 1'
_atom_sites_solution_hydrogens geom
_atom_sites_solution_primary dual
_audit_creation_date 2021-09-06
_audit_creation_method
;
Olex2 1.3
(compiled 2020.11.12 svn.r5f609507 for OlexSys, GUI svn.r6272)
;
_audit_update_record
;
2022-01-20 deposited with the CCDC.	2022-03-31 downloaded from the CCDC.
;
_cell_angle_alpha 90
_cell_angle_beta 108.583(2)
_cell_angle_gamma 90
_cell_formula_units_Z 4
_cell_length_a 15.9622(3)
_cell_length_b 22.0497(3)
_cell_length_c 21.8292(4)
_cell_measurement_reflns_used 23918
_cell_measurement_temperature 100.0(1)
_cell_measurement_theta_max 28.2220
_cell_measurement_theta_min 2.8510
_cell_volume 7282.5(2)
_computing_cell_refinement 'CrysAlisPro 1.171.40.67a (Rigaku OD, 2019)'
_computing_data_collection 'CrysAlisPro 1.171.40.67a (Rigaku OD, 2019)'
_computing_data_reduction 'CrysAlisPro 1.171.40.67a (Rigaku OD, 2019)'
_computing_molecular_graphics 'Olex2 1.3 (Dolomanov et al., 2009)'
_computing_publication_material 'Olex2 1.3 (Dolomanov et al., 2009)'
_computing_structure_refinement 'SHELXL 2018/3 (Sheldrick, 2015)'
_computing_structure_solution 'SHELXT  (Sheldrick, 2015)'
_diffrn_ambient_environment N~2~
_diffrn_ambient_temperature 100.0(1)
_diffrn_detector 'CCD plate'
_diffrn_detector_area_resol_mean 10.4839
_diffrn_detector_type Atlas
_diffrn_measured_fraction_theta_full 0.999
_diffrn_measured_fraction_theta_max 0.865
_diffrn_measurement_details
;
List of Runs (angles in degrees, time in seconds):

  # Type    Start    End  Width  t~exp~   \w     \q     \k     \f   Frames
#--------------------------------------------------------------------------
  1  \w    -82.00  19.00   1.00   35.00    --   -8.69 -57.00-120.00  101
  2  \w    -42.00  24.00   1.00   35.00    --   -8.69 -77.00  90.00   66
  3  \w    -37.00  64.00   1.00   35.00    --   -8.69  57.00  30.00  101
  4  \w    -15.00  17.00   1.00   35.00    --    7.60 -99.00-180.00   32
  5  \w    -11.00  49.00   1.00   35.00    --    7.60 -99.00 -60.00   60
;
_diffrn_measurement_device 'four-circle diffractometer'
_diffrn_measurement_device_type 'SuperNova, Dual, Cu at home/near, Atlas'
_diffrn_measurement_method '\w scans'
_diffrn_orient_matrix_type 'CrysAlisPro convention (1999,Acta A55,543-557)'
_diffrn_orient_matrix_UB_11 0.0391633000
_diffrn_orient_matrix_UB_12 -0.0082010000
_diffrn_orient_matrix_UB_13 -0.0067119000
_diffrn_orient_matrix_UB_21 0.0225812000
_diffrn_orient_matrix_UB_22 -0.0028850000
_diffrn_orient_matrix_UB_23 0.0335834000
_diffrn_orient_matrix_UB_31 -0.0124966000
_diffrn_orient_matrix_UB_32 -0.0309624000
_diffrn_orient_matrix_UB_33 -0.0013567000
_diffrn_radiation_monochromator mirror
_diffrn_radiation_probe x-ray
_diffrn_radiation_type 'Mo K\a'
_diffrn_radiation_wavelength 0.71073
_diffrn_reflns_av_R_equivalents 0.0490
_diffrn_reflns_av_unetI/netI 0.0497
_diffrn_reflns_Laue_measured_fraction_full 0.999
_diffrn_reflns_Laue_measured_fraction_max 0.865
_diffrn_reflns_limit_h_max 21
_diffrn_reflns_limit_h_min -21
_diffrn_reflns_limit_k_max 29
_diffrn_reflns_limit_k_min -29
_diffrn_reflns_limit_l_max 28
_diffrn_reflns_limit_l_min -29
_diffrn_reflns_number 72276
_diffrn_reflns_point_group_measured_fraction_full 0.999
_diffrn_reflns_point_group_measured_fraction_max 0.865
_diffrn_reflns_theta_full 25.242
_diffrn_reflns_theta_max 28.716
_diffrn_reflns_theta_min 2.653
_diffrn_source 'micro-focus sealed X-ray tube'
_diffrn_source_type 'SuperNova (Mo) X-ray Source'
_exptl_absorpt_coefficient_mu 2.080
_exptl_absorpt_correction_T_max 1.000
_exptl_absorpt_correction_T_min 0.510
_exptl_absorpt_correction_type gaussian
_exptl_absorpt_process_details
;
CrysAlisPro 1.171.40.67a (Rigaku Oxford Diffraction, 2019)
Numerical absorption correction based on gaussian integration over
			a multifaceted crystal model
Empirical absorption correction using spherical harmonics,
 implemented in SCALE3 ABSPACK scaling algorithm.
;
_exptl_crystal_colour 'clear colourless'
_exptl_crystal_colour_lustre clear
_exptl_crystal_colour_primary colourless
_exptl_crystal_density_diffrn 1.410
_exptl_crystal_description plate
_exptl_crystal_F_000 3160
_exptl_crystal_preparation Synthesis
_exptl_crystal_recrystallization_method 'Pentane diffusion in DCM'
_exptl_crystal_size_max 0.362
_exptl_crystal_size_mid 0.163
_exptl_crystal_size_min 0.065
_refine_diff_density_max 0.822
_refine_diff_density_min -0.925
_refine_diff_density_rms 0.090
_refine_ls_extinction_method none
_refine_ls_goodness_of_fit_ref 1.008
_refine_ls_hydrogen_treatment constr
_refine_ls_matrix_type full
_refine_ls_number_parameters 912
_refine_ls_number_reflns 16300
_refine_ls_number_restraints 0
_refine_ls_restrained_S_all 1.008
_refine_ls_R_factor_all 0.0626
_refine_ls_R_factor_gt 0.0336
_refine_ls_shift/su_max 0.001
_refine_ls_shift/su_mean 0.000
_refine_ls_structure_factor_coef Fsqd
_refine_ls_weighting_details 'w=1/[\s^2^(Fo^2^)+(0.0211P)^2^+7.2682P] where P=(Fo^2^+2Fc^2^)/3'
_refine_ls_weighting_scheme calc
_refine_ls_wR_factor_gt 0.0617
_refine_ls_wR_factor_ref 0.0720
_reflns_Friedel_coverage 0.000
_reflns_number_gt 11326
_reflns_number_total 16300
_reflns_threshold_expression 'I > 2\s(I)'
_cod_data_source_file d2dt00504b2.cif
_cod_data_source_block bm303
_cod_database_code 7709906
_shelx_shelxl_version_number 2018/3
_chemical_oxdiff_formula 'C95 H79 Cl2 N2 Pt S'
_shelx_space_group_comment
;
The symmetry employed for this shelxl refinement is uniquely defined
by the following loop, which should always be used as a source of
symmetry information in preference to the above space-group names.
They are only intended as comments.
;
_reflns_odcompleteness_completeness 99.87
_reflns_odcompleteness_iscentric 1
_reflns_odcompleteness_theta 25.07
_olex2_refinement_description
;
1. Fixed Uiso
 At 1.2 times of:
  All C(H) groups
 At 1.5 times of:
  All C(H,H,H) groups
2.a Ternary CH refined with riding coordinates:
 C10(H10), C23(H23), C36(H36), C55(H55), C68(H68), C81(H81)
2.b Aromatic/amide H refined with riding coordinates:
 C2(H2), C3(H3), C6(H6), C8(H8), C12(H12), C13(H13), C14(H14), C15(H15),
 C16(H16), C18(H18), C19(H19), C20(H20), C21(H21), C22(H22), C25(H25), C26(H26),
  C27(H27), C28(H28), C29(H29), C31(H31), C32(H32), C33(H33), C34(H34),
 C35(H35), C38(H38), C39(H39), C40(H40), C41(H41), C42(H42), C44(H44), C45(H45),
  C46(H46), C47(H47), C48(H48), C51(H51), C53(H53), C57(H57), C58(H58),
 C59(H59), C60(H60), C61(H61), C63(H63), C64(H64), C65(H65), C66(H66), C67(H67),
  C70(H70), C71(H71), C72(H72), C73(H73), C74(H74), C76(H76), C77(H77),
 C78(H78), C79(H79), C80(H80), C83(H83), C84(H84), C85(H85), C86(H86), C87(H87),
  C89(H89), C90(H90), C91(H91), C92(H92), C93(H93)
2.c Idealised Me refined as rotating group:
 C94(H94A,H94B,H94C), C95(H95A,H95B,H95C)
;
_olex2_date_sample_data_collection 2021-09-03
_olex2_exptl_crystal_mounting_method 'Little loop'
_olex2_submission_original_sample_id BM303
_olex2_submission_special_instructions 'No special instructions were received'
_oxdiff_exptl_absorpt_empirical_details
;
Empirical correction (ABSPACK) includes:
- Absorption correction using spherical harmonics
- Frame scaling
- B-factor correction
;
_oxdiff_exptl_absorpt_empirical_full_max 1.278
_oxdiff_exptl_absorpt_empirical_full_min 0.835

loop_
_space_group_symop_operation_xyz
'x, y, z'
'-x+1/2, y+1/2, -z+1/2'
'-x, -y, -z'
'x-1/2, -y-1/2, z-1/2'

loop_
_atom_site_label
_atom_site_type_symbol
_atom_site_fract_x
_atom_site_fract_y
_atom_site_fract_z
_atom_site_U_iso_or_equiv
_atom_site_adp_type
_atom_site_occupancy
_atom_site_site_symmetry_order
_atom_site_calc_flag
_atom_site_refinement_flags_posn
_atom_site_refinement_flags_adp
_atom_site_refinement_flags_occupancy
_atom_site_disorder_assembly
_atom_site_disorder_group
Pt1 Pt 0.62284(2) 0.24930(2) 0.49933(2) 0.01853(4) Uani 1 1 d . . . . .
Cl1 Cl 0.67441(5) 0.15409(3) 0.48755(4) 0.02779(18) Uani 1 1 d . . . . .
Cl2 Cl 0.57247(6) 0.34623(3) 0.50482(4) 0.02859(18) Uani 1 1 d . . . . .
S1 S 0.50082(6) 0.24338(4) 0.40499(4) 0.0334(2) Uani 1 1 d . . . . .
N1 N 0.80316(16) 0.26401(10) 0.60281(12) 0.0178(5) Uani 1 1 d . . . . .
N2 N 0.69478(16) 0.26792(10) 0.64173(12) 0.0173(5) Uani 1 1 d . . . . .
C1 C 0.7136(2) 0.26024(12) 0.58521(14) 0.0179(6) Uani 1 1 d . . . . .
C2 C 0.8391(2) 0.27464(12) 0.66903(14) 0.0193(6) Uani 1 1 d . . . . .
H2 H 0.899913 0.279464 0.692752 0.023 Uiso 1 1 calc R U . . .
C3 C 0.7715(2) 0.27674(12) 0.69285(15) 0.0190(6) Uani 1 1 d . . . . .
H3 H 0.775572 0.283106 0.736742 0.023 Uiso 1 1 calc R U . . .
C4 C 0.85235(19) 0.25176(12) 0.55894(14) 0.0177(6) Uani 1 1 d . . . . .
C5 C 0.9000(2) 0.19751(12) 0.56602(15) 0.0187(6) Uani 1 1 d . . . . .
C6 C 0.9361(2) 0.18177(13) 0.51787(15) 0.0209(7) Uani 1 1 d . . . . .
H6 H 0.968430 0.145040 0.521690 0.025 Uiso 1 1 calc R U . . .
C7 C 0.9256(2) 0.21852(13) 0.46466(15) 0.0214(7) Uani 1 1 d . . . . .
C8 C 0.8855(2) 0.27462(13) 0.46251(15) 0.0221(7) Uani 1 1 d . . . . .
H8 H 0.882087 0.301132 0.427487 0.026 Uiso 1 1 calc R U . . .
C9 C 0.85029(19) 0.29327(12) 0.50993(14) 0.0181(6) Uani 1 1 d . . . . .
C10 C 0.9189(2) 0.15843(12) 0.62655(14) 0.0198(7) Uani 1 1 d . . . . .
H10 H 0.865637 0.160897 0.641153 0.024 Uiso 1 1 calc R U . . .
C11 C 0.9309(2) 0.09147(13) 0.61209(15) 0.0219(7) Uani 1 1 d . . . . .
C12 C 1.0121(2) 0.06290(13) 0.63305(16) 0.0273(7) Uani 1 1 d . . . . .
H12 H 1.062512 0.084485 0.658848 0.033 Uiso 1 1 calc R U . . .
C13 C 1.0206(2) 0.00282(15) 0.61669(19) 0.0383(9) Uani 1 1 d . . . . .
H13 H 1.076828 -0.016366 0.630780 0.046 Uiso 1 1 calc R U . . .
C14 C 0.9480(3) -0.02863(15) 0.5803(2) 0.0462(11) Uani 1 1 d . . . . .
H14 H 0.953870 -0.069794 0.569471 0.055 Uiso 1 1 calc R U . . .
C15 C 0.8664(3) -0.00109(15) 0.5592(2) 0.0427(10) Uani 1 1 d . . . . .
H15 H 0.816069 -0.023084 0.533944 0.051 Uiso 1 1 calc R U . . .
C16 C 0.8585(2) 0.05868(14) 0.57492(18) 0.0329(8) Uani 1 1 d . . . . .
H16 H 0.802238 0.077757 0.560004 0.039 Uiso 1 1 calc R U . . .
C17 C 0.9964(2) 0.18318(12) 0.68124(15) 0.0211(7) Uani 1 1 d . . . . .
C18 C 1.0055(2) 0.16525(14) 0.74434(16) 0.0274(8) Uani 1 1 d . . . . .
H18 H 0.963827 0.137988 0.751985 0.033 Uiso 1 1 calc R U . . .
C19 C 1.0744(2) 0.18668(15) 0.79578(17) 0.0321(8) Uani 1 1 d . . . . .
H19 H 1.080145 0.173152 0.838252 0.038 Uiso 1 1 calc R U . . .
C20 C 1.1350(2) 0.22740(15) 0.78664(17) 0.0335(8) Uani 1 1 d . . . . .
H20 H 1.181804 0.242308 0.822325 0.040 Uiso 1 1 calc R U . . .
C21 C 1.1260(2) 0.24601(14) 0.72434(17) 0.0309(8) Uani 1 1 d . . . . .
H21 H 1.166620 0.274422 0.717183 0.037 Uiso 1 1 calc R U . . .
C22 C 1.0581(2) 0.22357(14) 0.67216(16) 0.0260(7) Uani 1 1 d . . . . .
H22 H 1.053901 0.236043 0.629617 0.031 Uiso 1 1 calc R U . . .
C23 C 0.9558(2) 0.19705(13) 0.40845(15) 0.0216(7) Uani 1 1 d . . . . .
H23 H 1.007187 0.169340 0.427266 0.026 Uiso 1 1 calc R U . . .
C24 C 0.8854(2) 0.15998(13) 0.35899(15) 0.0214(7) Uani 1 1 d . . . . .
C25 C 0.9033(2) 0.13647(13) 0.30507(15) 0.0261(7) Uani 1 1 d . . . . .
H25 H 0.958860 0.144494 0.299470 0.031 Uiso 1 1 calc R U . . .
C26 C 0.8418(2) 0.10176(14) 0.25967(16) 0.0303(8) Uani 1 1 d . . . . .
H26 H 0.855444 0.086095 0.223411 0.036 Uiso 1 1 calc R U . . .
C27 C 0.7606(2) 0.08987(15) 0.26705(17) 0.0342(8) Uani 1 1 d . . . . .
H27 H 0.717662 0.066841 0.235454 0.041 Uiso 1 1 calc R U . . .
C28 C 0.7425(2) 0.11170(15) 0.32061(18) 0.0360(9) Uani 1 1 d . . . . .
H28 H 0.687313 0.102675 0.326481 0.043 Uiso 1 1 calc R U . . .
C29 C 0.8038(2) 0.14663(14) 0.36590(17) 0.0306(8) Uani 1 1 d . . . . .
H29 H 0.789997 0.161731 0.402289 0.037 Uiso 1 1 calc R U . . .
C30 C 0.9907(2) 0.25118(13) 0.37991(15) 0.0216(6) Uani 1 1 d . . . . .
C31 C 1.0693(2) 0.27780(15) 0.41707(17) 0.0315(8) Uani 1 1 d . . . . .
H31 H 1.102376 0.259535 0.456842 0.038 Uiso 1 1 calc R U . . .
C32 C 1.1002(2) 0.33011(16) 0.39742(18) 0.0380(9) Uani 1 1 d . . . . .
H32 H 1.154339 0.347530 0.423325 0.046 Uiso 1 1 calc R U . . .
C33 C 1.0526(2) 0.35701(15) 0.34025(18) 0.0347(9) Uani 1 1 d . . . . .
H33 H 1.073421 0.393352 0.326744 0.042 Uiso 1 1 calc R U . . .
C34 C 0.9749(2) 0.33152(15) 0.30259(17) 0.0340(8) Uani 1 1 d . . . . .
H34 H 0.942204 0.350119 0.262901 0.041 Uiso 1 1 calc R U . . .
C35 C 0.9437(2) 0.27849(14) 0.32232(16) 0.0270(7) Uani 1 1 d . . . . .
H35 H 0.889805 0.261020 0.296041 0.032 Uiso 1 1 calc R U . . .
C36 C 0.8143(2) 0.35794(12) 0.50892(15) 0.0207(7) Uani 1 1 d . . . . .
H36 H 0.748996 0.354612 0.500098 0.025 Uiso 1 1 calc R U . . .
C37 C 0.8287(2) 0.39519(13) 0.45441(16) 0.0234(7) Uani 1 1 d . . . . .
C38 C 0.9101(2) 0.42191(14) 0.46012(17) 0.0290(8) Uani 1 1 d . . . . .
H38 H 0.956461 0.420026 0.500193 0.035 Uiso 1 1 calc R U . . .
C39 C 0.9240(3) 0.45127(14) 0.40783(18) 0.0359(9) Uani 1 1 d . . . . .
H39 H 0.979997 0.468756 0.412145 0.043 Uiso 1 1 calc R U . . .
C40 C 0.8577(3) 0.45498(17) 0.3506(2) 0.0446(10) Uani 1 1 d . . . . .
H40 H 0.867671 0.474669 0.314819 0.053 Uiso 1 1 calc R U . . .
C41 C 0.7769(3) 0.43058(19) 0.34423(19) 0.0483(11) Uani 1 1 d . . . . .
H41 H 0.730372 0.434195 0.304389 0.058 Uiso 1 1 calc R U . . .
C42 C 0.7622(2) 0.40030(16) 0.39607(17) 0.0355(9) Uani 1 1 d . . . . .
H42 H 0.705892 0.383065 0.391080 0.043 Uiso 1 1 calc R U . . .
C43 C 0.8523(2) 0.39120(13) 0.57308(16) 0.0238(7) Uani 1 1 d . . . . .
C44 C 0.8004(3) 0.43512(14) 0.58998(18) 0.0340(9) Uani 1 1 d . . . . .
H44 H 0.741578 0.442013 0.562732 0.041 Uiso 1 1 calc R U . . .
C45 C 0.8340(3) 0.46863(15) 0.6460(2) 0.0449(11) Uani 1 1 d . . . . .
H45 H 0.798148 0.498525 0.656771 0.054 Uiso 1 1 calc R U . . .
C46 C 0.9187(3) 0.45912(16) 0.6863(2) 0.0472(11) Uani 1 1 d . . . . .
H46 H 0.941240 0.482164 0.724885 0.057 Uiso 1 1 calc R U . . .
C47 C 0.9708(3) 0.41607(16) 0.67060(18) 0.0433(10) Uani 1 1 d . . . . .
H47 H 1.029236 0.409168 0.698497 0.052 Uiso 1 1 calc R U . . .
C48 C 0.9380(2) 0.38253(14) 0.61380(17) 0.0300(8) Uani 1 1 d . . . . .
H48 H 0.974752 0.353424 0.602871 0.036 Uiso 1 1 calc R U . . .
C49 C 0.60596(19) 0.26850(12) 0.64596(14) 0.0168(6) Uani 1 1 d . . . . .
C50 C 0.5562(2) 0.21473(12) 0.63440(15) 0.0190(7) Uani 1 1 d . . . . .
C51 C 0.4676(2) 0.21839(13) 0.63006(14) 0.0199(7) Uani 1 1 d . . . . .
H51 H 0.431909 0.183008 0.619353 0.024 Uiso 1 1 calc R U . . .
C52 C 0.4296(2) 0.27237(13) 0.64094(14) 0.0185(6) Uani 1 1 d . . . . .
C53 C 0.4840(2) 0.32259(12) 0.65984(15) 0.0194(7) Uani 1 1 d . . . . .
H53 H 0.460285 0.358564 0.671698 0.023 Uiso 1 1 calc R U . . .
C54 C 0.57171(19) 0.32228(12) 0.66208(14) 0.0175(6) Uani 1 1 d . . . . .
C55 C 0.5988(2) 0.15328(13) 0.62974(16) 0.0238(7) Uani 1 1 d . . . . .
H55 H 0.624349 0.156285 0.593572 0.029 Uiso 1 1 calc R U . . .
C56 C 0.5311(2) 0.10135(13) 0.61301(17) 0.0250(7) Uani 1 1 d . . . . .
C57 C 0.5039(2) 0.07333(13) 0.66055(17) 0.0296(8) Uani 1 1 d . . . . .
H57 H 0.528987 0.085261 0.704428 0.036 Uiso 1 1 calc R U . . .
C58 C 0.4400(2) 0.02788(15) 0.64418(19) 0.0373(9) Uani 1 1 d . . . . .
H58 H 0.421053 0.009597 0.676919 0.045 Uiso 1 1 calc R U . . .
C59 C 0.4040(2) 0.00914(14) 0.58090(19) 0.0376(9) Uani 1 1 d . . . . .
H59 H 0.360738 -0.022085 0.569918 0.045 Uiso 1 1 calc R U . . .
C60 C 0.4314(3) 0.03610(15) 0.53427(19) 0.0402(9) Uani 1 1 d . . . . .
H60 H 0.407003 0.023330 0.490613 0.048 Uiso 1 1 calc R U . . .
C61 C 0.4948(2) 0.08222(14) 0.54984(17) 0.0328(8) Uani 1 1 d . . . . .
H61 H 0.512951 0.100512 0.516743 0.039 Uiso 1 1 calc R U . . .
C62 C 0.6742(2) 0.13811(13) 0.69046(19) 0.0313(8) Uani 1 1 d . . . . .
C63 C 0.6834(2) 0.16284(16) 0.75013(19) 0.0374(9) Uani 1 1 d . . . . .
H63 H 0.642219 0.192234 0.754569 0.045 Uiso 1 1 calc R U . . .
C64 C 0.7527(3) 0.1450(2) 0.8039(2) 0.0568(13) Uani 1 1 d . . . . .
H64 H 0.758823 0.162043 0.845062 0.068 Uiso 1 1 calc R U . . .
C65 C 0.8127(3) 0.1024(3) 0.7975(3) 0.079(2) Uani 1 1 d . . . . .
H65 H 0.860225 0.090192 0.834212 0.095 Uiso 1 1 calc R U . . .
C66 C 0.8037(3) 0.0780(2) 0.7383(4) 0.0777(19) Uani 1 1 d . . . . .
H66 H 0.845290 0.048945 0.733790 0.093 Uiso 1 1 calc R U . . .
C67 C 0.7355(2) 0.09489(15) 0.6858(3) 0.0513(12) Uani 1 1 d . . . . .
H67 H 0.729459 0.076893 0.645092 0.062 Uiso 1 1 calc R U . . .
C68 C 0.3316(2) 0.27841(13) 0.63411(15) 0.0206(7) Uani 1 1 d . . . . .
H68 H 0.329260 0.287939 0.678326 0.025 Uiso 1 1 calc R U . . .
C69 C 0.2816(2) 0.21906(13) 0.61445(15) 0.0209(7) Uani 1 1 d . . . . .
C70 C 0.2479(2) 0.20110(14) 0.55080(16) 0.0259(7) Uani 1 1 d . . . . .
H70 H 0.253403 0.227101 0.517592 0.031 Uiso 1 1 calc R U . . .
C71 C 0.2059(2) 0.14535(14) 0.53466(16) 0.0287(8) Uani 1 1 d . . . . .
H71 H 0.182543 0.133798 0.490548 0.034 Uiso 1 1 calc R U . . .
C72 C 0.1979(2) 0.10688(15) 0.58191(18) 0.0322(8) Uani 1 1 d . . . . .
H72 H 0.169072 0.068885 0.570674 0.039 Uiso 1 1 calc R U . . .
C73 C 0.2321(2) 0.12384(15) 0.64568(17) 0.0323(8) Uani 1 1 d . . . . .
H73 H 0.227707 0.097252 0.678754 0.039 Uiso 1 1 calc R U . . .
C74 C 0.2728(2) 0.17940(14) 0.66162(16) 0.0262(7) Uani 1 1 d . . . . .
H74 H 0.295296 0.190890 0.705800 0.031 Uiso 1 1 calc R U . . .
C75 C 0.2875(2) 0.33180(13) 0.59143(15) 0.0225(7) Uani 1 1 d . . . . .
C76 C 0.3235(2) 0.36128(14) 0.54913(16) 0.0287(8) Uani 1 1 d . . . . .
H76 H 0.375887 0.345989 0.543055 0.034 Uiso 1 1 calc R U . . .
C77 C 0.2834(2) 0.41292(14) 0.51561(17) 0.0327(8) Uani 1 1 d . . . . .
H77 H 0.309171 0.433072 0.487549 0.039 Uiso 1 1 calc R U . . .
C78 C 0.2057(2) 0.43495(15) 0.52324(18) 0.0362(9) Uani 1 1 d . . . . .
H78 H 0.178457 0.470423 0.500981 0.043 Uiso 1 1 calc R U . . .
C79 C 0.1688(2) 0.40459(15) 0.56354(18) 0.0349(9) Uani 1 1 d . . . . .
H79 H 0.115060 0.418895 0.568241 0.042 Uiso 1 1 calc R U . . .
C80 C 0.2082(2) 0.35441(14) 0.59671(17) 0.0295(8) Uani 1 1 d . . . . .
H80 H 0.181249 0.334292 0.624067 0.035 Uiso 1 1 calc R U . . .
C81 C 0.6281(2) 0.37947(12) 0.68362(15) 0.0190(6) Uani 1 1 d . . . . .
H81 H 0.673006 0.380020 0.660470 0.023 Uiso 1 1 calc R U . . .
C82 C 0.5722(2) 0.43719(12) 0.66443(15) 0.0209(7) Uani 1 1 d . . . . .
C83 C 0.5624(2) 0.46477(13) 0.60546(15) 0.0233(7) Uani 1 1 d . . . . .
H83 H 0.592704 0.448846 0.577942 0.028 Uiso 1 1 calc R U . . .
C84 C 0.5091(2) 0.51524(14) 0.58635(17) 0.0319(8) Uani 1 1 d . . . . .
H84 H 0.503196 0.533793 0.545919 0.038 Uiso 1 1 calc R U . . .
C85 C 0.4643(2) 0.53883(14) 0.62542(18) 0.0348(9) Uani 1 1 d . . . . .
H85 H 0.427068 0.573148 0.611755 0.042 Uiso 1 1 calc R U . . .
C86 C 0.4740(2) 0.51226(14) 0.68467(18) 0.0292(8) Uani 1 1 d . . . . .
H86 H 0.442922 0.528170 0.711656 0.035 Uiso 1 1 calc R U . . .
C87 C 0.5289(2) 0.46251(13) 0.70476(16) 0.0249(7) Uani 1 1 d . . . . .
H87 H 0.537153 0.445485 0.746249 0.030 Uiso 1 1 calc R U . . .
C88 C 0.6780(2) 0.37893(13) 0.75581(15) 0.0212(7) Uani 1 1 d . . . . .
C89 C 0.6568(2) 0.34050(14) 0.79942(15) 0.0245(7) Uani 1 1 d . . . . .
H89 H 0.610825 0.311566 0.783931 0.029 Uiso 1 1 calc R U . . .
C90 C 0.7015(2) 0.34392(14) 0.86432(16) 0.0306(8) Uani 1 1 d . . . . .
H90 H 0.686105 0.317315 0.893259 0.037 Uiso 1 1 calc R U . . .
C91 C 0.7690(2) 0.38574(15) 0.88831(16) 0.0313(8) Uani 1 1 d . . . . .
H91 H 0.799390 0.388091 0.933395 0.038 Uiso 1 1 calc R U . . .
C92 C 0.7915(2) 0.42410(14) 0.84561(16) 0.0275(7) Uani 1 1 d . . . . .
H92 H 0.837779 0.452796 0.861304 0.033 Uiso 1 1 calc R U . . .
C93 C 0.7465(2) 0.42040(14) 0.78051(16) 0.0260(7) Uani 1 1 d . . . . .
H93 H 0.762527 0.446748 0.751637 0.031 Uiso 1 1 calc R U . . .
C94 C 0.4934(3) 0.17107(17) 0.36497(19) 0.0459(10) Uani 1 1 d . . . . .
H94A H 0.540043 0.168116 0.344877 0.069 Uiso 1 1 calc R U . . .
H94B H 0.435502 0.167421 0.331646 0.069 Uiso 1 1 calc R U . . .
H94C H 0.500472 0.138389 0.396654 0.069 Uiso 1 1 calc R U . . .
C95 C 0.4118(2) 0.23694(18) 0.4387(2) 0.0454(10) Uani 1 1 d . . . . .
H95A H 0.422257 0.201902 0.467832 0.068 Uiso 1 1 calc R U . . .
H95B H 0.355821 0.231534 0.403787 0.068 Uiso 1 1 calc R U . . .
H95C H 0.408941 0.273881 0.462956 0.068 Uiso 1 1 calc R U . . .

loop_
_atom_site_aniso_label
_atom_site_aniso_U_11
_atom_site_aniso_U_22
_atom_site_aniso_U_33
_atom_site_aniso_U_23
_atom_site_aniso_U_13
_atom_site_aniso_U_12
Pt1 0.01993(7) 0.01821(6) 0.01722(6) -0.00067(5) 0.00560(5) -0.00039(5)
Cl1 0.0294(4) 0.0222(4) 0.0334(5) -0.0077(3) 0.0124(4) -0.0004(3)
Cl2 0.0328(5) 0.0202(4) 0.0301(5) 0.0030(3) 0.0061(4) 0.0058(3)
S1 0.0320(5) 0.0400(5) 0.0229(4) -0.0009(4) 0.0014(4) -0.0021(4)
N1 0.0189(14) 0.0166(12) 0.0198(14) 0.0000(10) 0.0088(12) 0.0005(10)
N2 0.0187(14) 0.0159(11) 0.0176(14) 0.0004(10) 0.0062(12) 0.0021(10)
C1 0.0245(17) 0.0122(14) 0.0201(16) 0.0010(12) 0.0116(14) 0.0014(12)
C2 0.0210(17) 0.0168(14) 0.0182(17) -0.0006(12) 0.0035(14) 0.0008(13)
C3 0.0198(16) 0.0174(14) 0.0190(17) -0.0008(13) 0.0047(14) 0.0016(13)
C4 0.0171(15) 0.0181(14) 0.0187(15) -0.0067(13) 0.0069(13) -0.0027(13)
C5 0.0195(16) 0.0162(14) 0.0205(17) -0.0027(13) 0.0062(14) -0.0011(12)
C6 0.0232(17) 0.0135(14) 0.0266(18) -0.0035(13) 0.0087(15) 0.0026(12)
C7 0.0224(17) 0.0212(15) 0.0217(17) -0.0023(13) 0.0085(15) -0.0001(13)
C8 0.0277(18) 0.0216(15) 0.0178(17) 0.0039(13) 0.0085(15) 0.0022(14)
C9 0.0164(16) 0.0170(14) 0.0204(17) -0.0027(13) 0.0054(14) -0.0008(12)
C10 0.0248(17) 0.0160(14) 0.0189(16) 0.0009(13) 0.0076(14) 0.0014(13)
C11 0.0287(18) 0.0189(15) 0.0205(17) 0.0026(13) 0.0111(15) 0.0026(14)
C12 0.0261(19) 0.0213(16) 0.034(2) 0.0015(14) 0.0091(17) 0.0001(14)
C13 0.034(2) 0.0245(18) 0.054(3) 0.0006(17) 0.011(2) 0.0075(16)
C14 0.050(3) 0.0131(16) 0.070(3) -0.0055(18) 0.011(2) 0.0028(17)
C15 0.038(2) 0.0226(18) 0.061(3) -0.0111(18) 0.006(2) -0.0041(16)
C16 0.029(2) 0.0224(16) 0.045(2) -0.0027(16) 0.0084(18) 0.0036(15)
C17 0.0256(18) 0.0149(14) 0.0245(18) 0.0012(13) 0.0102(15) 0.0050(13)
C18 0.034(2) 0.0221(16) 0.0278(19) 0.0043(14) 0.0117(17) 0.0030(14)
C19 0.042(2) 0.0301(18) 0.0233(19) 0.0056(15) 0.0090(18) 0.0092(16)
C20 0.036(2) 0.0310(18) 0.028(2) -0.0028(15) 0.0026(18) 0.0012(16)
C21 0.0305(19) 0.0272(17) 0.035(2) 0.0000(16) 0.0107(17) -0.0052(16)
C22 0.0304(19) 0.0232(16) 0.0248(19) 0.0019(14) 0.0095(16) 0.0021(14)
C23 0.0256(18) 0.0216(15) 0.0194(17) -0.0002(13) 0.0097(15) 0.0042(13)
C24 0.0263(18) 0.0162(14) 0.0223(17) 0.0004(13) 0.0087(15) 0.0021(13)
C25 0.033(2) 0.0231(16) 0.0264(19) -0.0019(14) 0.0149(17) -0.0015(14)
C26 0.044(2) 0.0253(17) 0.0226(19) -0.0059(14) 0.0122(17) -0.0002(16)
C27 0.035(2) 0.0312(18) 0.033(2) -0.0081(16) 0.0056(18) -0.0056(16)
C28 0.028(2) 0.039(2) 0.041(2) -0.0045(17) 0.0108(19) -0.0053(16)
C29 0.035(2) 0.0294(17) 0.031(2) -0.0032(15) 0.0161(18) 0.0045(16)
C30 0.0239(16) 0.0237(15) 0.0207(16) -0.0063(14) 0.0121(14) 0.0028(14)
C31 0.032(2) 0.0344(19) 0.029(2) -0.0038(16) 0.0118(18) 0.0026(16)
C32 0.033(2) 0.045(2) 0.038(2) -0.0155(18) 0.0142(19) -0.0104(17)
C33 0.043(2) 0.0292(18) 0.041(2) -0.0065(17) 0.025(2) -0.0084(17)
C34 0.045(2) 0.0298(18) 0.029(2) 0.0003(16) 0.0144(19) -0.0038(17)
C35 0.0269(19) 0.0289(17) 0.0246(19) -0.0016(15) 0.0075(16) -0.0055(15)
C36 0.0223(17) 0.0156(14) 0.0270(18) -0.0010(13) 0.0118(15) 0.0026(12)
C37 0.0290(19) 0.0166(15) 0.0255(18) -0.0003(13) 0.0101(16) 0.0071(13)
C38 0.034(2) 0.0248(17) 0.030(2) 0.0015(15) 0.0140(17) 0.0026(15)
C39 0.048(2) 0.0255(18) 0.044(2) 0.0058(17) 0.027(2) 0.0020(17)
C40 0.063(3) 0.040(2) 0.040(2) 0.0164(18) 0.028(2) 0.019(2)
C41 0.047(3) 0.070(3) 0.026(2) 0.015(2) 0.009(2) 0.024(2)
C42 0.027(2) 0.047(2) 0.030(2) 0.0020(17) 0.0067(18) 0.0083(17)
C43 0.037(2) 0.0145(14) 0.0253(18) 0.0021(13) 0.0176(17) -0.0048(14)
C44 0.053(2) 0.0187(16) 0.040(2) 0.0016(15) 0.029(2) 0.0021(16)
C45 0.088(4) 0.0200(17) 0.043(3) -0.0075(17) 0.044(3) -0.007(2)
C46 0.084(4) 0.029(2) 0.034(2) -0.0138(18) 0.028(3) -0.021(2)
C47 0.055(3) 0.037(2) 0.033(2) -0.0023(18) 0.008(2) -0.0215(19)
C48 0.036(2) 0.0244(17) 0.032(2) -0.0023(15) 0.0149(18) -0.0069(15)
C49 0.0178(16) 0.0191(14) 0.0128(15) 0.0020(12) 0.0037(13) 0.0011(12)
C50 0.0225(17) 0.0167(14) 0.0192(17) 0.0018(12) 0.0085(14) 0.0023(12)
C51 0.0213(17) 0.0163(15) 0.0215(17) 0.0005(13) 0.0059(15) -0.0021(13)
C52 0.0189(16) 0.0206(14) 0.0149(16) 0.0022(12) 0.0037(14) 0.0027(13)
C53 0.0219(17) 0.0148(14) 0.0216(17) -0.0008(12) 0.0069(14) 0.0038(12)
C54 0.0174(16) 0.0157(14) 0.0179(16) 0.0018(12) 0.0034(14) 0.0006(12)
C55 0.0277(18) 0.0152(14) 0.035(2) 0.0028(14) 0.0186(17) 0.0034(13)
C56 0.0295(19) 0.0121(14) 0.036(2) -0.0009(14) 0.0137(17) 0.0035(13)
C57 0.038(2) 0.0212(16) 0.031(2) 0.0012(15) 0.0123(18) -0.0045(15)
C58 0.042(2) 0.0288(18) 0.042(2) 0.0031(17) 0.014(2) -0.0098(17)
C59 0.038(2) 0.0180(16) 0.055(3) -0.0012(17) 0.012(2) -0.0059(15)
C60 0.044(2) 0.0292(19) 0.042(2) -0.0096(17) 0.006(2) 0.0064(17)
C61 0.039(2) 0.0264(17) 0.035(2) -0.0003(16) 0.0144(19) 0.0061(16)
C62 0.0230(18) 0.0175(15) 0.055(3) 0.0131(16) 0.0156(18) -0.0016(14)
C63 0.0234(19) 0.040(2) 0.045(2) 0.0221(18) 0.0046(18) 0.0012(16)
C64 0.032(2) 0.077(3) 0.054(3) 0.038(2) 0.003(2) -0.013(2)
C65 0.016(2) 0.087(4) 0.116(5) 0.083(4) -0.006(3) -0.005(2)
C66 0.026(3) 0.045(3) 0.154(6) 0.052(4) 0.019(4) 0.008(2)
C67 0.027(2) 0.0216(18) 0.106(4) 0.013(2) 0.023(3) 0.0044(16)
C68 0.0211(17) 0.0201(15) 0.0205(17) -0.0033(13) 0.0064(14) -0.0005(13)
C69 0.0170(16) 0.0224(16) 0.0248(18) -0.0009(14) 0.0087(15) 0.0004(13)
C70 0.0260(18) 0.0264(17) 0.0256(19) 0.0015(14) 0.0086(16) -0.0014(14)
C71 0.0297(19) 0.0298(18) 0.0243(19) -0.0066(15) 0.0056(16) -0.0066(15)
C72 0.032(2) 0.0259(17) 0.042(2) -0.0060(16) 0.0167(19) -0.0094(15)
C73 0.032(2) 0.0329(18) 0.032(2) 0.0053(16) 0.0103(17) -0.0084(16)
C74 0.0233(18) 0.0308(17) 0.0222(18) -0.0016(14) 0.0043(15) -0.0032(14)
C75 0.0197(17) 0.0199(15) 0.0257(18) -0.0039(13) 0.0040(15) -0.0010(13)
C76 0.0257(19) 0.0268(17) 0.032(2) 0.0028(15) 0.0070(17) 0.0015(14)
C77 0.032(2) 0.0257(17) 0.035(2) 0.0059(15) 0.0041(18) -0.0044(15)
C78 0.040(2) 0.0209(17) 0.039(2) 0.0001(16) 0.0010(19) 0.0068(16)
C79 0.025(2) 0.0318(19) 0.044(2) -0.0089(17) 0.0059(18) 0.0085(15)
C80 0.0279(19) 0.0295(18) 0.031(2) -0.0044(15) 0.0091(17) -0.0005(15)
C81 0.0186(16) 0.0170(14) 0.0216(17) -0.0016(13) 0.0067(14) -0.0005(12)
C82 0.0186(17) 0.0154(14) 0.0269(18) -0.0057(13) 0.0048(15) -0.0029(12)
C83 0.0279(18) 0.0182(15) 0.0228(18) -0.0051(13) 0.0067(15) 0.0001(13)
C84 0.040(2) 0.0205(16) 0.029(2) -0.0001(15) 0.0024(18) 0.0038(15)
C85 0.033(2) 0.0197(16) 0.045(2) 0.0016(16) 0.0032(19) 0.0094(15)
C86 0.0225(18) 0.0214(16) 0.045(2) -0.0138(16) 0.0127(17) -0.0009(14)
C87 0.0257(18) 0.0182(15) 0.032(2) -0.0047(14) 0.0108(16) -0.0042(13)
C88 0.0225(17) 0.0174(15) 0.0247(18) -0.0012(13) 0.0092(15) 0.0035(13)
C89 0.0257(18) 0.0233(16) 0.0242(18) -0.0021(14) 0.0076(16) -0.0013(14)
C90 0.040(2) 0.0266(17) 0.028(2) 0.0055(15) 0.0154(18) 0.0002(16)
C91 0.036(2) 0.0349(19) 0.0197(18) -0.0020(15) 0.0040(17) 0.0026(16)
C92 0.0255(18) 0.0230(16) 0.030(2) -0.0022(15) 0.0040(16) -0.0024(14)
C93 0.0278(19) 0.0243(16) 0.0261(19) -0.0002(14) 0.0090(16) -0.0029(14)
C94 0.042(2) 0.053(2) 0.036(2) -0.0159(19) 0.004(2) -0.0074(19)
C95 0.026(2) 0.058(3) 0.049(3) -0.007(2) 0.0067(19) -0.0025(18)

loop_
_atom_type_symbol
_atom_type_description
_atom_type_scat_dispersion_real
_atom_type_scat_dispersion_imag
_atom_type_scat_source
C C 0.0033 0.0016 'International Tables Vol C Tables 4.2.6.8 and 6.1.1.4'
H H 0.0000 0.0000 'International Tables Vol C Tables 4.2.6.8 and 6.1.1.4'
Cl Cl 0.1484 0.1585 'International Tables Vol C Tables 4.2.6.8 and 6.1.1.4'
N N 0.0061 0.0033 'International Tables Vol C Tables 4.2.6.8 and 6.1.1.4'
Pt Pt -1.7033 8.3905 'International Tables Vol C Tables 4.2.6.8 and 6.1.1.4'
S S 0.1246 0.1234 'International Tables Vol C Tables 4.2.6.8 and 6.1.1.4'

loop_
_exptl_crystal_face_index_h
_exptl_crystal_face_index_k
_exptl_crystal_face_index_l
_exptl_crystal_face_perp_dist
-5 -30 4 0.0793
11 10 19 0.1341
5 30 -4 0.0891
-10 -5 -21 0.1503
-3 -31 -2 0.0830
21 1 -21 0.0068
1 31 4 0.0795
-21 -1 20 0.0561

loop_
_geom_angle_atom_site_label_1
_geom_angle_atom_site_label_2
_geom_angle_atom_site_label_3
_geom_angle
_geom_angle_site_symmetry_1
_geom_angle_site_symmetry_3
_geom_angle_publ_flag
Cl1 Pt1 Cl2 176.28(3) . . ?
Cl1 Pt1 S1 94.46(3) . . ?
Cl2 Pt1 S1 83.75(3) . . ?
C1 Pt1 Cl1 92.12(8) . . ?
C1 Pt1 Cl2 90.00(8) . . ?
C1 Pt1 S1 171.29(8) . . ?
C94 S1 Pt1 112.51(14) . . ?
C95 S1 Pt1 100.83(14) . . ?
C95 S1 C94 100.91(18) . . ?
C1 N1 C2 110.5(2) . . ?
C1 N1 C4 123.1(3) . . ?
C2 N1 C4 126.0(2) . . ?
C1 N2 C3 110.6(2) . . ?
C1 N2 C49 123.9(3) . . ?
C3 N2 C49 125.5(2) . . ?
N1 C1 Pt1 131.3(2) . . ?
N1 C1 N2 104.5(3) . . ?
N2 C1 Pt1 124.2(2) . . ?
N1 C2 H2 126.5 . . ?
C3 C2 N1 107.0(3) . . ?
C3 C2 H2 126.5 . . ?
N2 C3 H3 126.3 . . ?
C2 C3 N2 107.3(3) . . ?
C2 C3 H3 126.3 . . ?
C5 C4 N1 118.6(2) . . ?
C5 C4 C9 121.5(2) . . ?
C9 C4 N1 119.9(2) . . ?
C4 C5 C10 121.9(2) . . ?
C6 C5 C4 118.0(3) . . ?
C6 C5 C10 119.9(3) . . ?
C5 C6 H6 119.3 . . ?
C7 C6 C5 121.3(3) . . ?
C7 C6 H6 119.3 . . ?
C6 C7 C8 118.8(3) . . ?
C6 C7 C23 120.6(3) . . ?
C8 C7 C23 120.6(3) . . ?
C7 C8 H8 118.9 . . ?
C7 C8 C9 122.1(3) . . ?
C9 C8 H8 118.9 . . ?
C4 C9 C36 122.4(2) . . ?
C8 C9 C4 117.3(3) . . ?
C8 C9 C36 120.2(3) . . ?
C5 C10 H10 107.0 . . ?
C5 C10 C11 111.6(2) . . ?
C11 C10 H10 107.0 . . ?
C17 C10 C5 111.3(2) . . ?
C17 C10 H10 107.0 . . ?
C17 C10 C11 112.5(3) . . ?
C12 C11 C10 122.4(3) . . ?
C12 C11 C16 118.4(3) . . ?
C16 C11 C10 119.2(3) . . ?
C11 C12 H12 119.7 . . ?
C11 C12 C13 120.5(3) . . ?
C13 C12 H12 119.7 . . ?
C12 C13 H13 120.1 . . ?
C14 C13 C12 119.9(3) . . ?
C14 C13 H13 120.1 . . ?
C13 C14 H14 119.8 . . ?
C13 C14 C15 120.5(3) . . ?
C15 C14 H14 119.8 . . ?
C14 C15 H15 120.3 . . ?
C14 C15 C16 119.4(4) . . ?
C16 C15 H15 120.3 . . ?
C11 C16 H16 119.4 . . ?
C15 C16 C11 121.3(3) . . ?
C15 C16 H16 119.4 . . ?
C18 C17 C10 118.4(3) . . ?
C22 C17 C10 123.7(3) . . ?
C22 C17 C18 117.9(3) . . ?
C17 C18 H18 119.6 . . ?
C19 C18 C17 120.7(3) . . ?
C19 C18 H18 119.6 . . ?
C18 C19 H19 119.4 . . ?
C20 C19 C18 121.2(3) . . ?
C20 C19 H19 119.4 . . ?
C19 C20 H20 120.8 . . ?
C19 C20 C21 118.5(3) . . ?
C21 C20 H20 120.8 . . ?
C20 C21 H21 119.7 . . ?
C20 C21 C22 120.7(3) . . ?
C22 C21 H21 119.7 . . ?
C17 C22 C21 121.0(3) . . ?
C17 C22 H22 119.5 . . ?
C21 C22 H22 119.5 . . ?
C7 C23 H23 106.6 . . ?
C7 C23 C30 109.5(2) . . ?
C24 C23 C7 112.6(2) . . ?
C24 C23 H23 106.6 . . ?
C24 C23 C30 114.3(3) . . ?
C30 C23 H23 106.6 . . ?
C25 C24 C23 119.6(3) . . ?
C29 C24 C23 122.8(3) . . ?
C29 C24 C25 117.6(3) . . ?
C24 C25 H25 119.3 . . ?
C26 C25 C24 121.4(3) . . ?
C26 C25 H25 119.3 . . ?
C25 C26 H26 120.0 . . ?
C27 C26 C25 120.0(3) . . ?
C27 C26 H26 120.0 . . ?
C26 C27 H27 120.3 . . ?
C28 C27 C26 119.5(3) . . ?
C28 C27 H27 120.3 . . ?
C27 C28 H28 119.7 . . ?
C27 C28 C29 120.5(3) . . ?
C29 C28 H28 119.7 . . ?
C24 C29 H29 119.5 . . ?
C28 C29 C24 121.0(3) . . ?
C28 C29 H29 119.5 . . ?
C31 C30 C23 118.0(3) . . ?
C35 C30 C23 123.2(3) . . ?
C35 C30 C31 118.4(3) . . ?
C30 C31 H31 119.4 . . ?
C32 C31 C30 121.3(3) . . ?
C32 C31 H31 119.4 . . ?
C31 C32 H32 120.1 . . ?
C33 C32 C31 119.7(4) . . ?
C33 C32 H32 120.1 . . ?
C32 C33 H33 120.0 . . ?
C34 C33 C32 120.1(3) . . ?
C34 C33 H33 120.0 . . ?
C33 C34 H34 119.9 . . ?
C33 C34 C35 120.2(3) . . ?
C35 C34 H34 119.9 . . ?
C30 C35 C34 120.3(3) . . ?
C30 C35 H35 119.9 . . ?
C34 C35 H35 119.9 . . ?
C9 C36 H36 107.3 . . ?
C37 C36 C9 111.3(2) . . ?
C37 C36 H36 107.3 . . ?
C37 C36 C43 110.1(2) . . ?
C43 C36 C9 113.3(3) . . ?
C43 C36 H36 107.3 . . ?
C38 C37 C36 121.8(3) . . ?
C42 C37 C36 120.2(3) . . ?
C42 C37 C38 118.0(3) . . ?
C37 C38 H38 119.6 . . ?
C39 C38 C37 120.8(4) . . ?
C39 C38 H38 119.6 . . ?
C38 C39 H39 120.0 . . ?
C40 C39 C38 120.1(4) . . ?
C40 C39 H39 120.0 . . ?
C39 C40 H40 119.9 . . ?
C39 C40 C41 120.3(3) . . ?
C41 C40 H40 119.9 . . ?
C40 C41 H41 119.9 . . ?
C40 C41 C42 120.3(4) . . ?
C42 C41 H41 119.9 . . ?
C37 C42 C41 120.6(4) . . ?
C37 C42 H42 119.7 . . ?
C41 C42 H42 119.7 . . ?
C44 C43 C36 118.7(3) . . ?
C48 C43 C36 123.0(3) . . ?
C48 C43 C44 118.2(3) . . ?
C43 C44 H44 119.7 . . ?
C45 C44 C43 120.6(4) . . ?
C45 C44 H44 119.7 . . ?
C44 C45 H45 119.7 . . ?
C46 C45 C44 120.7(4) . . ?
C46 C45 H45 119.7 . . ?
C45 C46 H46 120.2 . . ?
C45 C46 C47 119.7(4) . . ?
C47 C46 H46 120.2 . . ?
C46 C47 H47 119.9 . . ?
C46 C47 C48 120.2(4) . . ?
C48 C47 H47 119.9 . . ?
C43 C48 C47 120.7(3) . . ?
C43 C48 H48 119.6 . . ?
C47 C48 H48 119.6 . . ?
C50 C49 N2 119.3(2) . . ?
C54 C49 N2 119.5(2) . . ?
C54 C49 C50 121.2(3) . . ?
C49 C50 C55 121.4(3) . . ?
C51 C50 C49 117.9(3) . . ?
C51 C50 C55 120.6(3) . . ?
C50 C51 H51 119.1 . . ?
C52 C51 C50 121.8(3) . . ?
C52 C51 H51 119.1 . . ?
C51 C52 C68 123.1(3) . . ?
C53 C52 C51 118.0(3) . . ?
C53 C52 C68 118.9(3) . . ?
C52 C53 H53 118.8 . . ?
C54 C53 C52 122.5(3) . . ?
C54 C53 H53 118.8 . . ?
C49 C54 C81 122.5(3) . . ?
C53 C54 C49 117.9(3) . . ?
C53 C54 C81 119.6(2) . . ?
C50 C55 H55 107.1 . . ?
C50 C55 C56 112.4(2) . . ?
C56 C55 H55 107.1 . . ?
C62 C55 C50 112.4(3) . . ?
C62 C55 H55 107.1 . . ?
C62 C55 C56 110.2(2) . . ?
C57 C56 C55 121.1(3) . . ?
C61 C56 C55 120.3(3) . . ?
C61 C56 C57 118.5(3) . . ?
C56 C57 H57 119.8 . . ?
C56 C57 C58 120.4(3) . . ?
C58 C57 H57 119.8 . . ?
C57 C58 H58 119.7 . . ?
C59 C58 C57 120.7(3) . . ?
C59 C58 H58 119.7 . . ?
C58 C59 H59 120.5 . . ?
C60 C59 C58 119.1(3) . . ?
C60 C59 H59 120.5 . . ?
C59 C60 H60 119.5 . . ?
C59 C60 C61 121.0(4) . . ?
C61 C60 H60 119.5 . . ?
C56 C61 C60 120.4(3) . . ?
C56 C61 H61 119.8 . . ?
C60 C61 H61 119.8 . . ?
C63 C62 C55 123.7(3) . . ?
C63 C62 C67 118.3(4) . . ?
C67 C62 C55 117.9(4) . . ?
C62 C63 H63 119.9 . . ?
C62 C63 C64 120.2(4) . . ?
C64 C63 H63 119.9 . . ?
C63 C64 H64 120.0 . . ?
C65 C64 C63 119.9(5) . . ?
C65 C64 H64 120.0 . . ?
C64 C65 H65 120.1 . . ?
C66 C65 C64 119.8(5) . . ?
C66 C65 H65 120.1 . . ?
C65 C66 H66 119.8 . . ?
C67 C66 C65 120.3(5) . . ?
C67 C66 H66 119.8 . . ?
C62 C67 H67 119.3 . . ?
C66 C67 C62 121.3(5) . . ?
C66 C67 H67 119.3 . . ?
C52 C68 H68 106.0 . . ?
C69 C68 C52 112.4(2) . . ?
C69 C68 H68 106.0 . . ?
C69 C68 C75 113.1(3) . . ?
C75 C68 C52 112.6(2) . . ?
C75 C68 H68 106.0 . . ?
C70 C69 C68 122.2(3) . . ?
C70 C69 C74 117.8(3) . . ?
C74 C69 C68 120.0(3) . . ?
C69 C70 H70 119.6 . . ?
C69 C70 C71 120.7(3) . . ?
C71 C70 H70 119.6 . . ?
C70 C71 H71 119.7 . . ?
C72 C71 C70 120.6(3) . . ?
C72 C71 H71 119.7 . . ?
C71 C72 H72 120.3 . . ?
C71 C72 C73 119.4(3) . . ?
C73 C72 H72 120.3 . . ?
C72 C73 H73 120.0 . . ?
C72 C73 C74 120.0(3) . . ?
C74 C73 H73 120.0 . . ?
C69 C74 H74 119.3 . . ?
C73 C74 C69 121.5(3) . . ?
C73 C74 H74 119.3 . . ?
C76 C75 C68 123.9(3) . . ?
C76 C75 C80 117.6(3) . . ?
C80 C75 C68 118.5(3) . . ?
C75 C76 H76 119.6 . . ?
C75 C76 C77 120.8(3) . . ?
C77 C76 H76 119.6 . . ?
C76 C77 H77 120.0 . . ?
C78 C77 C76 120.0(3) . . ?
C78 C77 H77 120.0 . . ?
C77 C78 H78 120.5 . . ?
C79 C78 C77 119.1(3) . . ?
C79 C78 H78 120.5 . . ?
C78 C79 H79 119.5 . . ?
C80 C79 C78 121.0(3) . . ?
C80 C79 H79 119.5 . . ?
C75 C80 H80 119.3 . . ?
C79 C80 C75 121.5(3) . . ?
C79 C80 H80 119.3 . . ?
C54 C81 H81 107.5 . . ?
C54 C81 C82 111.4(2) . . ?
C82 C81 H81 107.5 . . ?
C88 C81 C54 111.9(2) . . ?
C88 C81 H81 107.5 . . ?
C88 C81 C82 110.9(2) . . ?
C83 C82 C81 120.1(3) . . ?
C83 C82 C87 118.5(3) . . ?
C87 C82 C81 121.4(3) . . ?
C82 C83 H83 119.7 . . ?
C84 C83 C82 120.6(3) . . ?
C84 C83 H83 119.7 . . ?
C83 C84 H84 119.7 . . ?
C85 C84 C83 120.6(3) . . ?
C85 C84 H84 119.7 . . ?
C84 C85 H85 120.2 . . ?
C84 C85 C86 119.6(3) . . ?
C86 C85 H85 120.2 . . ?
C85 C86 H86 119.9 . . ?
C85 C86 C87 120.2(3) . . ?
C87 C86 H86 119.9 . . ?
C82 C87 H87 119.8 . . ?
C86 C87 C82 120.5(3) . . ?
C86 C87 H87 119.8 . . ?
C89 C88 C81 123.4(3) . . ?
C89 C88 C93 117.7(3) . . ?
C93 C88 C81 118.8(3) . . ?
C88 C89 H89 119.6 . . ?
C90 C89 C88 120.9(3) . . ?
C90 C89 H89 119.6 . . ?
C89 C90 H90 119.6 . . ?
C89 C90 C91 120.8(3) . . ?
C91 C90 H90 119.6 . . ?
C90 C91 H91 120.4 . . ?
C90 C91 C92 119.2(3) . . ?
C92 C91 H91 120.4 . . ?
C91 C92 H92 120.1 . . ?
C93 C92 C91 119.8(3) . . ?
C93 C92 H92 120.1 . . ?
C88 C93 H93 119.2 . . ?
C92 C93 C88 121.7(3) . . ?
C92 C93 H93 119.2 . . ?
S1 C94 H94A 109.5 . . ?
S1 C94 H94B 109.5 . . ?
S1 C94 H94C 109.5 . . ?
H94A C94 H94B 109.5 . . ?
H94A C94 H94C 109.5 . . ?
H94B C94 H94C 109.5 . . ?
S1 C95 H95A 109.5 . . ?
S1 C95 H95B 109.5 . . ?
S1 C95 H95C 109.5 . . ?
H95A C95 H95B 109.5 . . ?
H95A C95 H95C 109.5 . . ?
H95B C95 H95C 109.5 . . ?

loop_
_geom_bond_atom_site_label_1
_geom_bond_atom_site_label_2
_geom_bond_distance
_geom_bond_site_symmetry_2
_geom_bond_publ_flag
Pt1 Cl1 2.2991(7) . ?
Pt1 Cl2 2.3002(7) . ?
Pt1 S1 2.3441(9) . ?
Pt1 C1 1.985(3) . ?
S1 C94 1.804(4) . ?
S1 C95 1.803(4) . ?
N1 C1 1.359(4) . ?
N1 C2 1.395(4) . ?
N1 C4 1.444(3) . ?
N2 C1 1.371(3) . ?
N2 C3 1.383(4) . ?
N2 C49 1.450(4) . ?
C2 H2 0.9500 . ?
C2 C3 1.338(4) . ?
C3 H3 0.9500 . ?
C4 C5 1.399(4) . ?
C4 C9 1.400(4) . ?
C5 C6 1.393(4) . ?
C5 C10 1.525(4) . ?
C6 H6 0.9500 . ?
C6 C7 1.382(4) . ?
C7 C8 1.387(4) . ?
C7 C23 1.529(4) . ?
C8 H8 0.9500 . ?
C8 C9 1.389(4) . ?
C9 C36 1.535(4) . ?
C10 H10 1.0000 . ?
C10 C11 1.534(4) . ?
C10 C17 1.521(4) . ?
C11 C12 1.382(4) . ?
C11 C16 1.385(5) . ?
C12 H12 0.9500 . ?
C12 C13 1.390(4) . ?
C13 H13 0.9500 . ?
C13 C14 1.367(5) . ?
C14 H14 0.9500 . ?
C14 C15 1.376(5) . ?
C15 H15 0.9500 . ?
C15 C16 1.378(4) . ?
C16 H16 0.9500 . ?
C17 C18 1.396(4) . ?
C17 C22 1.388(4) . ?
C18 H18 0.9500 . ?
C18 C19 1.380(5) . ?
C19 H19 0.9500 . ?
C19 C20 1.380(5) . ?
C20 H20 0.9500 . ?
C20 C21 1.384(5) . ?
C21 H21 0.9500 . ?
C21 C22 1.389(5) . ?
C22 H22 0.9500 . ?
C23 H23 1.0000 . ?
C23 C24 1.524(4) . ?
C23 C30 1.531(4) . ?
C24 C25 1.396(4) . ?
C24 C29 1.389(4) . ?
C25 H25 0.9500 . ?
C25 C26 1.382(5) . ?
C26 H26 0.9500 . ?
C26 C27 1.381(5) . ?
C27 H27 0.9500 . ?
C27 C28 1.378(5) . ?
C28 H28 0.9500 . ?
C28 C29 1.383(5) . ?
C29 H29 0.9500 . ?
C30 C31 1.389(5) . ?
C30 C35 1.380(4) . ?
C31 H31 0.9500 . ?
C31 C32 1.376(5) . ?
C32 H32 0.9500 . ?
C32 C33 1.372(5) . ?
C33 H33 0.9500 . ?
C33 C34 1.371(5) . ?
C34 H34 0.9500 . ?
C34 C35 1.392(4) . ?
C35 H35 0.9500 . ?
C36 H36 1.0000 . ?
C36 C37 1.523(4) . ?
C36 C43 1.525(4) . ?
C37 C38 1.395(4) . ?
C37 C42 1.378(5) . ?
C38 H38 0.9500 . ?
C38 C39 1.391(4) . ?
C39 H39 0.9500 . ?
C39 C40 1.359(5) . ?
C40 H40 0.9500 . ?
C40 C41 1.363(6) . ?
C41 H41 0.9500 . ?
C41 C42 1.396(5) . ?
C42 H42 0.9500 . ?
C43 C44 1.398(4) . ?
C43 C48 1.387(5) . ?
C44 H44 0.9500 . ?
C44 C45 1.383(5) . ?
C45 H45 0.9500 . ?
C45 C46 1.375(6) . ?
C46 H46 0.9500 . ?
C46 C47 1.375(5) . ?
C47 H47 0.9500 . ?
C47 C48 1.395(5) . ?
C48 H48 0.9500 . ?
C49 C50 1.404(4) . ?
C49 C54 1.397(4) . ?
C50 C51 1.391(4) . ?
C50 C55 1.533(4) . ?
C51 H51 0.9500 . ?
C51 C52 1.390(4) . ?
C52 C53 1.387(4) . ?
C52 C68 1.530(4) . ?
C53 H53 0.9500 . ?
C53 C54 1.385(4) . ?
C54 C81 1.534(4) . ?
C55 H55 1.0000 . ?
C55 C56 1.536(4) . ?
C55 C62 1.517(5) . ?
C56 C57 1.391(4) . ?
C56 C61 1.381(5) . ?
C57 H57 0.9500 . ?
C57 C58 1.392(5) . ?
C58 H58 0.9500 . ?
C58 C59 1.380(5) . ?
C59 H59 0.9500 . ?
C59 C60 1.365(5) . ?
C60 H60 0.9500 . ?
C60 C61 1.398(5) . ?
C61 H61 0.9500 . ?
C62 C63 1.376(5) . ?
C62 C67 1.393(5) . ?
C63 H63 0.9500 . ?
C63 C64 1.389(5) . ?
C64 H64 0.9500 . ?
C64 C65 1.379(7) . ?
C65 H65 0.9500 . ?
C65 C66 1.366(8) . ?
C66 H66 0.9500 . ?
C66 C67 1.357(7) . ?
C67 H67 0.9500 . ?
C68 H68 1.0000 . ?
C68 C69 1.522(4) . ?
C68 C75 1.527(4) . ?
C69 C70 1.378(4) . ?
C69 C74 1.392(4) . ?
C70 H70 0.9500 . ?
C70 C71 1.391(4) . ?
C71 H71 0.9500 . ?
C71 C72 1.372(5) . ?
C72 H72 0.9500 . ?
C72 C73 1.375(5) . ?
C73 H73 0.9500 . ?
C73 C74 1.378(4) . ?
C74 H74 0.9500 . ?
C75 C76 1.393(4) . ?
C75 C80 1.399(4) . ?
C76 H76 0.9500 . ?
C76 C77 1.394(4) . ?
C77 H77 0.9500 . ?
C77 C78 1.390(5) . ?
C78 H78 0.9500 . ?
C78 C79 1.378(5) . ?
C79 H79 0.9500 . ?
C79 C80 1.362(5) . ?
C80 H80 0.9500 . ?
C81 H81 1.0000 . ?
C81 C82 1.534(4) . ?
C81 C88 1.522(4) . ?
C82 C83 1.387(4) . ?
C82 C87 1.397(4) . ?
C83 H83 0.9500 . ?
C83 C84 1.383(4) . ?
C84 H84 0.9500 . ?
C84 C85 1.377(5) . ?
C85 H85 0.9500 . ?
C85 C86 1.383(5) . ?
C86 H86 0.9500 . ?
C86 C87 1.385(4) . ?
C87 H87 0.9500 . ?
C88 C89 1.394(4) . ?
C88 C93 1.395(4) . ?
C89 H89 0.9500 . ?
C89 C90 1.370(5) . ?
C90 H90 0.9500 . ?
C90 C91 1.387(5) . ?
C91 H91 0.9500 . ?
C91 C92 1.388(4) . ?
C92 H92 0.9500 . ?
C92 C93 1.375(5) . ?
C93 H93 0.9500 . ?
C94 H94A 0.9800 . ?
C94 H94B 0.9800 . ?
C94 H94C 0.9800 . ?
C95 H95A 0.9800 . ?
C95 H95B 0.9800 . ?
C95 H95C 0.9800 . ?

loop_
_geom_torsion_atom_site_label_1
_geom_torsion_atom_site_label_2
_geom_torsion_atom_site_label_3
_geom_torsion_atom_site_label_4
_geom_torsion
_geom_torsion_site_symmetry_1
_geom_torsion_site_symmetry_2
_geom_torsion_site_symmetry_3
_geom_torsion_site_symmetry_4
_geom_torsion_publ_flag
N1 C2 C3 N2 -0.4(3) . . . . ?
N1 C4 C5 C6 170.4(3) . . . . ?
N1 C4 C5 C10 -14.2(4) . . . . ?
N1 C4 C9 C8 -168.9(3) . . . . ?
N1 C4 C9 C36 13.4(4) . . . . ?
N2 C49 C50 C51 -171.4(3) . . . . ?
N2 C49 C50 C55 11.4(4) . . . . ?
N2 C49 C54 C53 174.2(3) . . . . ?
N2 C49 C54 C81 -7.6(4) . . . . ?
C1 N1 C2 C3 0.7(3) . . . . ?
C1 N1 C4 C5 -106.0(3) . . . . ?
C1 N1 C4 C9 72.8(4) . . . . ?
C1 N2 C3 C2 -0.1(3) . . . . ?
C1 N2 C49 C50 68.5(4) . . . . ?
C1 N2 C49 C54 -112.2(3) . . . . ?
C2 N1 C1 Pt1 177.2(2) . . . . ?
C2 N1 C1 N2 -0.7(3) . . . . ?
C2 N1 C4 C5 66.7(4) . . . . ?
C2 N1 C4 C9 -114.5(3) . . . . ?
C3 N2 C1 Pt1 -177.64(19) . . . . ?
C3 N2 C1 N1 0.5(3) . . . . ?
C3 N2 C49 C50 -113.6(3) . . . . ?
C3 N2 C49 C54 65.7(4) . . . . ?
C4 N1 C1 Pt1 -9.1(4) . . . . ?
C4 N1 C1 N2 173.0(2) . . . . ?
C4 N1 C2 C3 -172.8(2) . . . . ?
C4 C5 C6 C7 0.2(5) . . . . ?
C4 C5 C10 C11 153.1(3) . . . . ?
C4 C5 C10 C17 -80.2(3) . . . . ?
C4 C9 C36 C37 174.1(3) . . . . ?
C4 C9 C36 C43 49.4(4) . . . . ?
C5 C4 C9 C8 9.8(4) . . . . ?
C5 C4 C9 C36 -167.8(3) . . . . ?
C5 C6 C7 C8 6.0(5) . . . . ?
C5 C6 C7 C23 -172.6(3) . . . . ?
C5 C10 C11 C12 108.8(3) . . . . ?
C5 C10 C11 C16 -69.1(4) . . . . ?
C5 C10 C17 C18 160.4(3) . . . . ?
C5 C10 C17 C22 -18.4(4) . . . . ?
C6 C5 C10 C11 -31.6(4) . . . . ?
C6 C5 C10 C17 95.1(3) . . . . ?
C6 C7 C8 C9 -4.4(5) . . . . ?
C6 C7 C23 C24 86.3(4) . . . . ?
C6 C7 C23 C30 -145.3(3) . . . . ?
C7 C8 C9 C4 -3.3(5) . . . . ?
C7 C8 C9 C36 174.3(3) . . . . ?
C7 C23 C24 C25 -179.3(3) . . . . ?
C7 C23 C24 C29 -1.3(4) . . . . ?
C7 C23 C30 C31 68.9(3) . . . . ?
C7 C23 C30 C35 -104.3(3) . . . . ?
C8 C7 C23 C24 -92.2(3) . . . . ?
C8 C7 C23 C30 36.2(4) . . . . ?
C8 C9 C36 C37 -3.5(4) . . . . ?
C8 C9 C36 C43 -128.2(3) . . . . ?
C9 C4 C5 C6 -8.4(4) . . . . ?
C9 C4 C5 C10 167.0(3) . . . . ?
C9 C36 C37 C38 -80.3(3) . . . . ?
C9 C36 C37 C42 95.8(3) . . . . ?
C9 C36 C43 C44 -150.4(3) . . . . ?
C9 C36 C43 C48 33.6(4) . . . . ?
C10 C5 C6 C7 -175.2(3) . . . . ?
C10 C11 C12 C13 -177.4(3) . . . . ?
C10 C11 C16 C15 178.2(3) . . . . ?
C10 C17 C18 C19 -179.6(3) . . . . ?
C10 C17 C22 C21 178.0(3) . . . . ?
C11 C10 C17 C18 -73.4(3) . . . . ?
C11 C10 C17 C22 107.8(3) . . . . ?
C11 C12 C13 C14 -0.9(5) . . . . ?
C12 C11 C16 C15 0.3(5) . . . . ?
C12 C13 C14 C15 0.6(6) . . . . ?
C13 C14 C15 C16 0.1(6) . . . . ?
C14 C15 C16 C11 -0.6(6) . . . . ?
C16 C11 C12 C13 0.4(5) . . . . ?
C17 C10 C11 C12 -17.3(4) . . . . ?
C17 C10 C11 C16 164.9(3) . . . . ?
C17 C18 C19 C20 1.5(5) . . . . ?
C18 C17 C22 C21 -0.9(4) . . . . ?
C18 C19 C20 C21 -0.7(5) . . . . ?
C19 C20 C21 C22 -0.8(5) . . . . ?
C20 C21 C22 C17 1.6(5) . . . . ?
C22 C17 C18 C19 -0.7(4) . . . . ?
C23 C7 C8 C9 174.1(3) . . . . ?
C23 C24 C25 C26 178.9(3) . . . . ?
C23 C24 C29 C28 -178.6(3) . . . . ?
C23 C30 C31 C32 -173.5(3) . . . . ?
C23 C30 C35 C34 172.9(3) . . . . ?
C24 C23 C30 C31 -163.7(3) . . . . ?
C24 C23 C30 C35 23.2(4) . . . . ?
C24 C25 C26 C27 0.2(5) . . . . ?
C25 C24 C29 C28 -0.5(5) . . . . ?
C25 C26 C27 C28 -1.5(5) . . . . ?
C26 C27 C28 C29 1.7(5) . . . . ?
C27 C28 C29 C24 -0.7(5) . . . . ?
C29 C24 C25 C26 0.8(5) . . . . ?
C30 C23 C24 C25 54.9(4) . . . . ?
C30 C23 C24 C29 -127.0(3) . . . . ?
C30 C31 C32 C33 0.4(5) . . . . ?
C31 C30 C35 C34 -0.2(4) . . . . ?
C31 C32 C33 C34 -0.6(5) . . . . ?
C32 C33 C34 C35 0.4(5) . . . . ?
C33 C34 C35 C30 0.0(5) . . . . ?
C35 C30 C31 C32 0.0(5) . . . . ?
C36 C37 C38 C39 174.4(3) . . . . ?
C36 C37 C42 C41 -175.3(3) . . . . ?
C36 C43 C44 C45 -176.5(3) . . . . ?
C36 C43 C48 C47 177.1(3) . . . . ?
C37 C36 C43 C44 84.3(3) . . . . ?
C37 C36 C43 C48 -91.7(3) . . . . ?
C37 C38 C39 C40 1.0(5) . . . . ?
C38 C37 C42 C41 1.0(5) . . . . ?
C38 C39 C40 C41 0.7(5) . . . . ?
C39 C40 C41 C42 -1.5(6) . . . . ?
C40 C41 C42 C37 0.7(6) . . . . ?
C42 C37 C38 C39 -1.8(4) . . . . ?
C43 C36 C37 C38 46.2(4) . . . . ?
C43 C36 C37 C42 -137.7(3) . . . . ?
C43 C44 C45 C46 -0.4(5) . . . . ?
C44 C43 C48 C47 1.1(4) . . . . ?
C44 C45 C46 C47 0.4(5) . . . . ?
C45 C46 C47 C48 0.4(5) . . . . ?
C46 C47 C48 C43 -1.2(5) . . . . ?
C48 C43 C44 C45 -0.3(4) . . . . ?
C49 N2 C1 Pt1 0.5(4) . . . . ?
C49 N2 C1 N1 178.7(2) . . . . ?
C49 N2 C3 C2 -178.2(2) . . . . ?
C49 C50 C51 C52 -4.2(4) . . . . ?
C49 C50 C55 C56 -176.7(3) . . . . ?
C49 C50 C55 C62 58.2(4) . . . . ?
C49 C54 C81 C82 149.9(3) . . . . ?
C49 C54 C81 C88 -85.3(3) . . . . ?
C50 C49 C54 C53 -6.5(4) . . . . ?
C50 C49 C54 C81 171.8(3) . . . . ?
C50 C51 C52 C53 -3.4(4) . . . . ?
C50 C51 C52 C68 177.7(3) . . . . ?
C50 C55 C56 C57 -82.4(4) . . . . ?
C50 C55 C56 C61 96.4(3) . . . . ?
C50 C55 C62 C63 22.7(4) . . . . ?
C50 C55 C62 C67 -159.9(3) . . . . ?
C51 C50 C55 C56 6.2(4) . . . . ?
C51 C50 C55 C62 -119.0(3) . . . . ?
C51 C52 C53 C54 6.4(5) . . . . ?
C51 C52 C68 C69 0.1(4) . . . . ?
C51 C52 C68 C75 -129.0(3) . . . . ?
C52 C53 C54 C49 -1.5(5) . . . . ?
C52 C53 C54 C81 -179.9(3) . . . . ?
C52 C68 C69 C70 -84.8(4) . . . . ?
C52 C68 C69 C74 91.8(3) . . . . ?
C52 C68 C75 C76 16.9(4) . . . . ?
C52 C68 C75 C80 -160.3(3) . . . . ?
C53 C52 C68 C69 -178.8(3) . . . . ?
C53 C52 C68 C75 52.0(4) . . . . ?
C53 C54 C81 C82 -31.8(4) . . . . ?
C53 C54 C81 C88 93.0(3) . . . . ?
C54 C49 C50 C51 9.3(4) . . . . ?
C54 C49 C50 C55 -167.9(3) . . . . ?
C54 C81 C82 C83 -90.8(3) . . . . ?
C54 C81 C82 C87 88.0(3) . . . . ?
C54 C81 C88 C89 -16.5(4) . . . . ?
C54 C81 C88 C93 166.0(3) . . . . ?
C55 C50 C51 C52 173.0(3) . . . . ?
C55 C56 C57 C58 177.6(3) . . . . ?
C55 C56 C61 C60 -178.2(3) . . . . ?
C55 C62 C63 C64 177.7(3) . . . . ?
C55 C62 C67 C66 -178.6(3) . . . . ?
C56 C55 C62 C63 -103.6(3) . . . . ?
C56 C55 C62 C67 73.8(3) . . . . ?
C56 C57 C58 C59 1.2(5) . . . . ?
C57 C56 C61 C60 0.6(5) . . . . ?
C57 C58 C59 C60 -0.5(6) . . . . ?
C58 C59 C60 C61 -0.2(5) . . . . ?
C59 C60 C61 C56 0.1(5) . . . . ?
C61 C56 C57 C58 -1.3(5) . . . . ?
C62 C55 C56 C57 43.9(4) . . . . ?
C62 C55 C56 C61 -137.2(3) . . . . ?
C62 C63 C64 C65 0.2(5) . . . . ?
C63 C62 C67 C66 -1.0(5) . . . . ?
C63 C64 C65 C66 -0.1(6) . . . . ?
C64 C65 C66 C67 -0.6(7) . . . . ?
C65 C66 C67 C62 1.2(6) . . . . ?
C67 C62 C63 C64 0.4(5) . . . . ?
C68 C52 C53 C54 -174.6(3) . . . . ?
C68 C69 C70 C71 177.2(3) . . . . ?
C68 C69 C74 C73 -176.5(3) . . . . ?
C68 C75 C76 C77 -174.6(3) . . . . ?
C68 C75 C80 C79 175.2(3) . . . . ?
C69 C68 C75 C76 -111.9(3) . . . . ?
C69 C68 C75 C80 70.9(4) . . . . ?
C69 C70 C71 C72 -0.6(5) . . . . ?
C70 C69 C74 C73 0.3(5) . . . . ?
C70 C71 C72 C73 -0.2(5) . . . . ?
C71 C72 C73 C74 0.9(5) . . . . ?
C72 C73 C74 C69 -1.0(5) . . . . ?
C74 C69 C70 C71 0.5(5) . . . . ?
C75 C68 C69 C70 44.1(4) . . . . ?
C75 C68 C69 C74 -139.3(3) . . . . ?
C75 C76 C77 C78 -1.2(5) . . . . ?
C76 C75 C80 C79 -2.2(5) . . . . ?
C76 C77 C78 C79 -0.8(5) . . . . ?
C77 C78 C79 C80 1.4(5) . . . . ?
C78 C79 C80 C75 0.2(5) . . . . ?
C80 C75 C76 C77 2.7(5) . . . . ?
C81 C82 C83 C84 177.1(3) . . . . ?
C81 C82 C87 C86 -175.7(3) . . . . ?
C81 C88 C89 C90 -177.0(3) . . . . ?
C81 C88 C93 C92 177.0(3) . . . . ?
C82 C81 C88 C89 108.5(3) . . . . ?
C82 C81 C88 C93 -69.0(3) . . . . ?
C82 C83 C84 C85 -0.3(5) . . . . ?
C83 C82 C87 C86 3.2(5) . . . . ?
C83 C84 C85 C86 0.9(5) . . . . ?
C84 C85 C86 C87 0.5(5) . . . . ?
C85 C86 C87 C82 -2.6(5) . . . . ?
C87 C82 C83 C84 -1.7(5) . . . . ?
C88 C81 C82 C83 143.8(3) . . . . ?
C88 C81 C82 C87 -37.4(4) . . . . ?
C88 C89 C90 C91 0.0(5) . . . . ?
C89 C88 C93 C92 -0.7(5) . . . . ?
C89 C90 C91 C92 -0.5(5) . . . . ?
C90 C91 C92 C93 0.4(5) . . . . ?
C91 C92 C93 C88 0.2(5) . . . . ?
C93 C88 C89 C90 0.5(4) . . . . ?

loop_
_exptl_oxdiff_crystal_face_indexfrac_h
_exptl_oxdiff_crystal_face_indexfrac_k
_exptl_oxdiff_crystal_face_indexfrac_l
_exptl_oxdiff_crystal_face_x
_exptl_oxdiff_crystal_face_y
_exptl_oxdiff_crystal_face_z
-4.8015 -30.2686 4.4903 0.0301 0.1297 0.9911
10.6450 9.7194 19.3833 0.2071 0.8633 -0.4603
4.9323 30.2583 -4.1857 -0.0269 -0.1165 -0.9928
-10.3419 -5.4043 -20.8957 -0.2205 -0.9197 0.3249
-2.6123 -30.7003 -2.0038 0.1629 -0.0377 0.9859
20.6551 0.6897 -20.5465 0.9412 -0.2256 -0.2516
0.7313 30.7515 3.8920 -0.2497 0.0585 -0.9666
-20.6682 -1.3438 20.4612 -0.9357 0.2243 0.2721
